data_4300201
loop_
_publ_author_name
'Jo-Yu Tung'
'Jyh-Iuan Jang'
'Chu-Chieh Lin'
'Jyh-Horung Chen'
'Lian-Pin Hwang'

_publ_section_title
;
Metal Complexes of N-Tosylamidoporphyrin: cis-Acetato-N-tosylimido-
-meso-tetraphenylporphyrinatothallium(III) and trans-Acetato-N-tosylimido-
-meso-tetraphenylporphyrinatogallium(III)
;
_journal_name_full 'Inorganic Chemistry'
_journal_page_first 1106
_journal_page_last 1112
_journal_paper_doi 10.1021/ic9911318
_journal_volume 39
_journal_year 2000
_chemical_formula_moiety 'C53 H38 N5 O4 S Tl (CHCl3)0.75'
_chemical_formula_sum 'C53.75 H38.75 Cl2.25 N5 O4 S Tl'
_chemical_formula_weight 1134.8
_space_group_IT_number 14
_symmetry_cell_setting monoclinic
_symmetry_space_group_name_Hall '-P 2ybc'
_symmetry_space_group_name_H-M 'P 1 21/c 1'
_atom_sites_solution_hydrogens difmap
_atom_sites_solution_primary direct
_atom_sites_solution_secondary difmap
_audit_creation_method SHELXL-IRIS
_cell_angle_alpha 90
_cell_angle_beta 90.94(2)
_cell_angle_gamma 90
_cell_formula_units_Z 4
_cell_length_a 12.501(1)
_cell_length_b 22.807(2)
_cell_length_c 18.125(2)
_cell_measurement_reflns_used 55
_cell_measurement_temperature 293
_cell_measurement_theta_max 15.0
_cell_measurement_theta_min 5.33
_cell_volume 5166.9(8)
_computing_cell_refinement 'Siemens XSCANS'
_computing_data_collection 'Siemens XSCANS'
_computing_data_reduction 'Siemens XSCANS'
_computing_molecular_graphics 'Siemens SHELXTL'
_computing_publication_material 'Siemens SHELXTL'
_computing_structure_refinement 'Siemens SHELXTL'
_computing_structure_solution 'Siemens SHELXTL'
_diffrn_ambient_temperature 293
_diffrn_measurement_device_type 'Simens P4'
_diffrn_measurement_method \q-2\q
_diffrn_radiation_monochromator graphite
_diffrn_radiation_source 'fine-focus sealed tube'
_diffrn_radiation_type MoK\a
_diffrn_radiation_wavelength 0.71073
_diffrn_reflns_av_R_equivalents 0.0393
_diffrn_reflns_av_sigmaI/netI 0.104
_diffrn_reflns_limit_h_max 15
_diffrn_reflns_limit_h_min 0
_diffrn_reflns_limit_k_max 28
_diffrn_reflns_limit_k_min 0
_diffrn_reflns_limit_l_max 22
_diffrn_reflns_limit_l_min -22
_diffrn_reflns_number 10511
_diffrn_reflns_theta_max 26
_diffrn_reflns_theta_min 1.75
_exptl_absorpt_coefficient_mu 3.331
_exptl_absorpt_correction_T_max 0.786
_exptl_absorpt_correction_T_min 0.507
_exptl_absorpt_correction_type semi-empirical
_exptl_absorpt_process_details '\y scan'
_exptl_crystal_colour Purple
_exptl_crystal_density_diffrn 1.459
_exptl_crystal_density_meas ?
_exptl_crystal_density_method 'not measured'
_exptl_crystal_description Parallelpiped
_exptl_crystal_F_000 2254
_exptl_crystal_size_max 0.72
_exptl_crystal_size_mid 0.60
_exptl_crystal_size_min 0.48
_refine_ls_extinction_method none
_refine_ls_goodness_of_fit_ref 1.2
_refine_ls_hydrogen_treatment noref
_refine_ls_matrix_type full
_refine_ls_number_parameters 613
_refine_ls_number_reflns 6093
_refine_ls_number_restraints 0
_refine_ls_R_factor_all 0.0930
_refine_ls_R_factor_gt 0.0487
_refine_ls_shift/su_max 0.327
_refine_ls_shift/su_mean 0.021
_refine_ls_structure_factor_coef Fsqd
_refine_ls_weighting_details 'calc w=1/[\s^2^(Fo^2^)+(0.0711P)^2^+0.0000P] where P=(Fo^2^+2Fc^2^)/3'
_refine_ls_weighting_scheme calc
_refine_ls_wR_factor_gt 0.0585
_refine_ls_wR_factor_ref 0.0705
_reflns_number_gt 6093
_reflns_number_total 10038
_reflns_threshold_expression >4sigma(F)
_cod_depositor_comments
;
The following automatic conversions were performed:

'_exptl_crystal_density_meas' value 'not measured' was changed to '?'
- the value is perceived as not measured.

Automatic conversion script
Id: cif_fix_values 3008 2015-01-20 13:52:24Z robertas 
;
_cod_original_cell_volume 5166.9(11)
_cod_database_code 4300201

loop_
_symmetry_equiv_pos_as_xyz
'x, y, z'
'-x, .5+y, .5-z'
'-x, -y, -z'
'x, .5-y, .5+z'

loop_
_atom_site_aniso_label
_atom_site_aniso_U_11
_atom_site_aniso_U_22
_atom_site_aniso_U_33
_atom_site_aniso_U_12
_atom_site_aniso_U_13
_atom_site_aniso_U_23
Tl 0.040(1) 0.033(1) 0.038(1) 0.000(1) -0.004(1) 0.001(1)
S 0.040(1) 0.039(1) 0.050(1) -0.001(1) 0.001(1) 0.002(1)
O1 0.124(8) 0.084(7) 0.049(5) -0.012(6) 0.015(5) -0.005(5)
O2 0.094(6) 0.083(6) 0.064(5) -0.021(5) -0.008(5) 0.029(5)
O3 0.058(4) 0.067(5) 0.063(5) 0.004(4) 0.007(4) 0.024(4)
O4 0.049(4) 0.043(4) 0.083(5) -0.009(3) 0.000(4) -0.016(4)
N1 0.041(4) 0.030(3) 0.033(3) -0.006(4) -0.005(3) -0.002(4)
N2 0.040(4) 0.036(4) 0.048(4) -0.001(3) -0.003(4) 0.002(3)
N3 0.034(4) 0.036(4) 0.047(4) 0.005(3) -0.002(3) -0.007(3)
N4 0.036(4) 0.037(4) 0.035(4) 0.001(3) -0.006(3) -0.001(4)
N5 0.047(4) 0.035(4) 0.029(4) 0.001(3) -0.003(3) -0.001(3)
C1 0.035(5) 0.034(4) 0.042(5) -0.001(4) 0.003(4) -0.001(4)
C2 0.053(6) 0.038(5) 0.062(6) 0.013(5) -0.009(5) -0.001(5)
C3 0.069(7) 0.032(4) 0.023(4) 0.010(5) -0.008(4) -0.009(4)
C4 0.045(5) 0.034(5) 0.035(5) 0.00(4) 0.005(4) -0.002(4)
C5 0.043(5) 0.029(4) 0.035(5) -0.002(4) -0.001(4) 0.001(4)
C6 0.042(5) 0.032(4) 0.032(5) -0.007(4) -0.005(4) 0.000(4)
C7 0.042(5) 0.046(6) 0.054(6) -0.009(4) -0.014(5) 0.001(5)
C8 0.056(6) 0.042(5) 0.057(6) 0.004(5) -0.019(5) 0.002(5)
C9 0.040(5) 0.042(5) 0.039(5) 0.005(4) -0.009(4) 0.001(4)
C10 0.041(5) 0.032(5) 0.039(5) 0.003(4) -0.007(4) 0.001(4)
C11 0.042(5) 0.030(4) 0.043(5) 0.006(4) -0.003(4) -0.002(4)
C12 0.042(5) 0.036(5) 0.076(7) 0.001(4) -0.011(5) 0.003(5)
C13 0.046(6) 0.029(5) 0.071(7) 0.004(4) -0.005(5) -0.005(5)
C14 0.039(5) 0.031(5) 0.049(5) 0.006(4) -0.005(4) -0.002(4)
C15 0.041(5) 0.039(5) 0.039(5) 0.000(4) 0.005(4) -0.010(4)
C16 0.034(5) 0.033(4) 0.033(5) -0.003(4) -0.002(4) 0.001(4)
C17 0.047(6) 0.052(5) 0.041(5) 0.006(5) 0.000(5) -0.006(4)
C18 0.050(6) 0.042(6) 0.045(5) -0.004(4) -0.006(5) 0.007(4)
C19 0.030(5) 0.039(5) 0.033(5) 0.000(4) 0.000(4) 0.005(4)
C20 0.040(5) 0.029(5) 0.041(4) 0.006(4) 0.007(4) 0.004(4)
C21 0.102(9) 0.050(7) 0.033(5) -0.009(7) 0.002(6) -0.006(5)
C22 0.283(27) 0.107(14) 0.082(11) 0.011(14) 0.069(14) 0.027(9)
C23 0.035(5) 0.057(7) 0.054(6) 0.004(4) 0.006(4) -0.002(5)
C24 0.045(6) 0.065(8) 0.104(9) 0.002(5) 0.001(6) -0.009(7)
C25 0.038(6) 0.053(7) 0.126(11) 0.007(5) -0.006(6) 0.021(7)
C26 0.031(6) 0.064(8) 0.133(11) 0.010(5) 0.017(6) 0.009(7)
C27 0.089(10) 0.060(8) 0.096(9) 0.007(7) 0.019(8) -0.023(7)
C28 0.061(7) 0.060(7) 0.071(8) 0.008(6) 0.000(6) -0.018(6)
C29 0.065(9) 0.077(9) 0.250(21) 0.016(7) 0.056(12) 0.012(12)
C31 0.043(5) 0.036(5) 0.043(5) 0.004(4) -0.005(4) -0.008(4)
C32 0.053(6) 0.042(5) 0.051(6) 0.002(5) 0.002(5) -0.002(5)
C33 0.062(7) 0.038(5) 0.062(7) -0.008(5) 0.000(5) 0.000(5)
C34 0.068(7) 0.058(7) 0.056(7) -0.007(6) -0.008(6) -0.017(6)
C35 0.096(9) 0.074(8) 0.032(5) -0.003(7) -0.021(5) -0.016(5)
C36 0.081(8) 0.054(6) 0.028(5) -0.010(5) -0.001(5) 0.005(4)
C41 0.048(6) 0.033(5) 0.069(7) 0.002(4) -0.022(5) 0.000(5)
C42 0.098(11) 0.153(16) 0.110(12) 0.066(11) -0.012(10) -0.003(11)
C43 0.083(11) 0.187(23) 0.206(23) 0.086(14) -0.039(14) -0.046(19)
C44 0.177(22) 0.058(10) 0.330(39) 0.028(13) -0.181(27) 0.011(16)
C45 0.152(18) 0.163(20) 0.222(24) -0.080(17) -0.120(19) 0.137(19)
C46 0.067(9) 0.126(13) 0.138(13) -0.025(9) -0.044(9) 0.080(11)
C51 0.050(6) 0.034(5) 0.043(5) -0.002(4) -0.011(5) -0.003(4)
C52 0.059(7) 0.048(6) 0.056(6) -0.002(5) 0.003(5) -0.006(5)
C53 0.103(10) 0.041(6) 0.050(6) 0.001(6) 0.006(6) -0.015(5)
C54 0.114(10) 0.035(6) 0.052(6) -0.018(6) -0.025(7) -0.008(5)
C55 0.089(8) 0.040(6) 0.054(6) -0.012(6) -0.029(6) -0.001(5)
C56 0.054(6) 0.042(5) 0.043(5) 0.003(4) -0.015(5) 0.004(4)
C61 0.044(5) 0.041(5) 0.038(5) 0.007(4) -0.001(4) 0.001(4)
C62 0.050(6) 0.060(7) 0.058(6) 0.010(5) -0.012(5) 0.004(5)
C63 0.066(8) 0.085(9) 0.076(8) 0.035(7) -0.015(6) -0.010(7)
C64 0.109(11) 0.079(9) 0.062(8) 0.060(9) -0.025(8) 0.000(7)
C65 0.109(11) 0.056(7) 0.086(9) 0.021(8) 0.004(8) 0.031(7)
C66 0.059(7) 0.059(7) 0.075(7) 0.011(6) -0.003(6) 0.017(6)
Cl1 0.277(12) 0.221(12) 0.307(14) -0.036(10) -0.045(11) -0.141(11)
Cl2 0.317(16) 0.183(11) 0.472(23) -0.053(11) -0.132(16) 0.027(14)
Cl3 0.910(54) 0.352(23) 0.606(36) -0.042(29) 0.617(40) 0.033(24)
C70 0.437(73) 0.162(36) 0.116(24) 0.098(43) -0.038(35) -0.056(24)

loop_
_atom_site_label
_atom_site_type_symbol
_atom_site_fract_x
_atom_site_fract_y
_atom_site_fract_z
_atom_site_U_iso_or_equiv
T1 Tl 0.9599(1) -1.0474(1) -1.2818(1) 0.037(1)
S S 0.7075(2) -1.0896(1) -1.3257(1) 0.043(1)
O1 O 0.8862(8) -1.0085(4) -1.1699(4) 0.085(4)
O2 O 0.9607(7) -1.0924(4) -1.1688(5) 0.080(3)
O3 O 0.7276(5) -1.1124(3) -1.2534(4) 0.063(3)
O4 O 0.6679(5) -1.1281(3) -1.3830(4) 0.058(2)
N1 N 0.9570(5) -0.9519(3) -1.3301(3) 0.035(2)
N2 N 1.1272(6) -1.0259(3) -1.2718(4) 0.041(2)
N3 N 1.0306(5) -1.1225(3) -1.3562(4) 0.039(2)
N4 N 0.8398(5) -1.0503(3) -1.4228(3) 0.036(2)
N5 N 0.8224(6) -1.0608(3) -1.3480(4) 0.037(2)
C1 C 0.8705(7) -0.9227(4) -1.3642(5) 0.037(3)
C2 C 0.8631(8) -0.8658(4) -1.3322(5) 0.051(3)
C3 C 0.9440(8) -0.8587(4) -1.2844(5) 0.042(3)
C4 C 1.0046(7) -0.9130(4) -1.2831(4) 0.038(3)
C5 C 1.1030(7) -0.9222(4) -1.2442(5) 0.036(3)
C6 C 1.1599(7) -0.9742(4) -1.2396(5) 0.035(3)
C7 C 1.2628(7) -0.9848(4) -1.2040(5) 0.048(3)
C8 C 1.2867(8) -1.0419(4) -1.2133(5) 0.052(3)
C9 C 1.1998(7) -1.0694(4) -1.2535(5) 0.041(3)
C10 C 1.1873(7) -1.1285(4) -1.2718(5) 0.037(3)
C11 C 1.1072(7) -1.1537(3) -1.3162(5) 0.038(3)
C12 C 1.0958(7) -1.2147(4) -1.3322(6) 0.051(3)
C13 C 1.0137(7) -1.2217(4) -1.3816(6) 0.049(3)
C14 C 0.9730(7) -1.1642(4) -1.3983(5) 0.040(3)
C15 C 0.9025(7) -1.1512(4) -1.4560(5) 0.040(3)
C16 C 0.8598(6) -1.0940(3) -1.4731(4) 0.033(3)
C17 C 0.8437(8) -1.0678(4) -1.5426(5) 0.047(3)
C18 C 0.8152(7) -1.0106(4) -1.5339(5) 0.046(3)
C19 C 0.8159(6) -0.9978(4) -1.4582(4) 0.034(3)
C20 C 0.8100(7) -0.9420(3) -1.4232(5) 0.036(3)
C21 C 0.9152(11) -1.0535(5) -1.1394(6) 0.062(4)
C22 C 0.8895(18) -1.0599(8) -1.0592(8) 0.156(11)
C23 C 0.6160(7) -1.0309(4) -1.3197(5) 0.048(3)
C24 C 0.5198(8) -1.0326(5) -1.3604(7) 0.071(5)
C25 C 0.4502(8) -0.9870(5) -1.3567(8) 0.073(5)
C26 C 0.4742(8) -0.9385(5) -1.3149(8) 0.076(5)
C27 C 0.5676(11) -0.9369(5) -1.2757(7) 0.081(5)
C28 C 0.6414(9) -0.9827(5) -1.2777(6) 0.064(4)
C29 C 0.4012(11) -0.8850(6) -1.3114(11) 0.130(8)
C31 C 1.1533(7) -0.8708(4) -1.2045(5) 0.040(3)
C32 C 1.1809(8) -0.8195(4) -1.2430(6) 0.049(3)
C33 C 1.2309(8) -0.7740(4) -1.2087(6) 0.054(4)
C34 C 1.2539(9) -0.7770(5) -1.1346(6) 0.061(4)
C35 C 1.2235(10) -0.8257(5) -1.0956(5) 0.068(4)
C36 C 1.1747(9) -0.8730(4) -1.1305(5) 0.054(4)
C42 C 1.3678(12) -1.1749(8) -1.2751(9) 0.120(8)
C43 C 1.4507(14) -1.2102(10) -1.2512(13) 0.159(12)
C44 C 1.4337(21) -1.2381(8) -1.1886(19) 0.190(15)
C45 C 1.3389(17) -1.2357(9) -1.1541(13) 0.180(12)
C46 C 1.2597(11) -1.1994(7) -1.1824(9) 0.111(7)
C51 C 0.8719(7) -1.1975(4) -1.5107(5) 0.042(3)
C52 C 0.9450(8) -1.2342(4) -1.5428(5) 0.054(4)
C53 C 0.9134(10) -1.2772(4) -1.5907(6) 0.065(4)
C54 C 0.8073(11) -1.2832(5) -1.6093(6) 0.067(4)
C53 C 0.9134(10) -1.2772(4) -1.5907(6) 0.065(4)
C54 C 0.8073(11) -1.2832(5) -1.6093(6) 0.067(4)
C61 C 0.7396(7) -0.8986(4) -1.4629(5) 0.041(3)
C62 C 0.6299(8) -0.9087(5) -1.4672(5) 0.056(4)
C63 C 0.5634(10) -0.8677(6) -1.4974(7) 0.076(5)
C64 C 0.6050(13) -0.8175(6) -1.5265(7) 0.083(5)
C65 C 0.7095(12) -0.8079(5) -1.5280(7) 0.084(5)
C66 C 0.7806(9) -0.8487(5) -1.4935(6) 0.064(4)
Cl1 Cl 1.2890(10) -1.1536(6) -0.8731(7) 0.269(7)
Cl2 Cl 1.1108(12) -1.1368(6) -0.9393(10) 0.325(10)
Cl3 Cl 1.2688(23) -1.0796(10) -0.9954(15) 0.616(23)
C70 C 1.2218(40) -1.0933(17) -0.9169(17) 0.239(28)
H2A H 0.8101 -0.8370 -1.3446 0.080
H3B H 0.9575 -0.8246 -1.2548 0.080
H7A H 1.3068 -0.9562 -1.1795 0.080
H8A H 1.3476 -1.0613 -1.1920 0.080
H12A H 1.1367 -1.2457 -1.3099 0.080
H13A H 0.9890 -1.2576 -1.4034 0.080
H17A H 0.8483 -1.0876 -1.5891 0.080
H18A H 0.8015 -0.9834 -1.0346 0.080
H22A H 0.9009 -1.0232 -1.0346 0.080
H22B H 0.9337 -1.0894 -1.0366 0.080
H22C H 0.8162 -1.0711 -1.0553 0.080
H24A H 0.5021 -1.0674 -1.3878 0.080
H25A H 0.3870 -0.9875 -1.3870 0.080
H27A H 0.5910 -0.8999 -1.2562 0.080
H28A H 0.7014 -0.9821 -1.2443 0.080
H29A H 0.3402 -0.8946 -1.3415 0.080
H29B H 0.4373 -0.8520 -1.3323 0.080
H29C H 0.3787 -0.8754 -1.2625 0.080
H32A H 1.1646 -0.8176 -1.2948 0.080
H33A H 1.2475 -0.7390 -1.2355 0.080
H34A H 1.2933 -0.7460 -1.1111 0.080
H35A H 1.2385 -0.8265 -1.0435 0.080
H36A H 1.1543 -0.9069 -1.1029 0.080
H42A H 1.3799 -1.1518 -1.3183 0.080
H43A H 1.5207 -1.2142 -1.2708 0.080
H44A H 1.4819 -1.2670 -1.1690 0.080
H45A H 1.3223 -1.2560 -1.1093 0.080
H46A H 1.1913 -1.1979 -1.1598 0.080
H52A H 1.0193 -1.2297 -1.5310 0.080
H53A H 0.9649 -1.3016 -1.6142 0.080
H54A H 0.7853 -1.3163 -1.6383 0.080
H55A H 0.6618 -1.2506 -1.5974 0.080
H56A H 0.7135 -1.1781 -1.5109 0.080
H62A H 0.6020 -0.9452 -1.4499 0.080
H63A H 0.4884 -0.8755 -1.4986 0.080
H64A H 0.5554 -0.7889 -1.5451 0.080
H65A H 0.7354 -0.7731 -1.5511 0.080
H66A H 0.8560 -0.8422 -1.4928 0.080
H7OA H 1.2057 -1.0611 -0.8849 0.080

loop_
_atom_type_symbol
_atom_type_description
_atom_type_scat_dispersion_real
_atom_type_scat_dispersion_imag
_atom_type_scat_source
C C 0.0033 0.0016 'International Tables Vol C Tables 4.2.6.8 and 6.1.1.4'
H H 0.0000 0.0000 'International Tables Vol C Tables 4.2.6.8 and 6.1.1.4'
N N 0.0061 0.0033 'International Tables Vol C Tables 4.2.6.8 and 6.1.1.4'
O O 0.0106 0.0060 'International Tables Vol C Tables 4.2.6.8 and 6.1.1.4'
S S 0.1246 0.1234 'International Tables Vol C Tables 4.2.6.8 and 6.1.1.4'
Cl Cl 0.1484 0.1585 'International Tables Vol C Tables 4.2.6.8 and 6.1.1.4'
Tl Tl -2.8358 9.6688 'International Tables Vol C Tables 4.2.6.8 and 6.1.1.4'

loop_
_geom_angle_atom_site_label_1
_geom_angle_atom_site_label_2
_geom_angle_atom_site_label_3
_geom_angle
_geom_angle_site_symmetry_1
_geom_angle_site_symmetry_3
_geom_angle_publ_flag
O1 Tl O2 53.8(3) . . ?
O2 T1 N1 138.5(3) . . ?
O2 Tl N2 92.1(3) . . ?
O1 T1 N3 154.1(3) . . ?
N1 Tl N3 117.7(2) . . ?
O1 T1 N5 102.3(3) . . ?
N1 Tl N5 85.1(2) . . ?
N3 T1 N5 83.0(2) . . ?
O2 Tl C21 26.5(4) . . ?
N2 T1 C21 98.6(4) . . ?
N5 T1 C21 111.3(1) . . ?
O3 S N5 103.3(4) . . ?
O3 S C23 108.9(4) . . ?
N5 S C23 106.5(4) . . ?
T1 O2 C21 94.0(7) . . ?
Tl N1 C4 111.6(5) . . ?
Tl N2 C6 120.8(6) . . ?
C6 N2 C9 108.9(7) . . ?
T1 N3 C14 127.3(5) . . ?
N5 N4 C16 123.5(7) . . ?
C16 N4 C19 111.0(6) . . ?
Tl N5 N4 112.9(5) . . ?
N1 C1 C2 107.8(7) . . ?
C2 C1 C20 124.9(8) . . ?
C2 C3 C4 107.3(8) . . ?
N1 C4 C5 125.5(8) . . ?
C4 C5 C6 126.4(8) . . ?
C6 C5 C31 115.3(7) . . ?
N2 C6 C7 107.6(7) . . ?
C6 C7 C8 107.6(8) . . ?
N2 C9 C8 107.3(8) . . ?
C8 C9 C10 128.3(8) . . ?
C9 C10 C41 114.6(8) . . ?
N3 C11 C10 124.8(7) . . ?
C10 C11 C12 125.8(8) . . ?
C12 C13 C14 106.9(8) . . ?
N3 C14 C15 125.2(7) . . ?
C14 C15 C16 125.7(8) . . ?
C16 C15 C51 114.1(7) . . ?
N4 C16 C17 105.2(7) . . ?
C16 C17 C18 109.7(8) . . ?
N4 C19 C18 105.6(7) . . ?
C18 C19 C20 128.4(8) . . ?
C1 C20 C61 118.2(7) . . ?
Tl C21 O1 65.2(6) . . ?
O1 C21 O2 124.7(11) . . ?
O1 C21 C22 117.1(12) . . ?
S C23 C24 119.9(8) . . ?
C24 C23 C28 120.2(9) . . ?
C24 C25 C26 120.8(11) . . ?
C25 C26 C29 122.9(11) . . ?
C26 C27 C28 122.1(11) . . ?
C5 C31 C32 120.9(8) . . ?
C32 C31 C36 118.1(8) . . ?
C32 C33 C34 119.9(10) . . ?
C34 C35 C36 121.1(9) . . ?
O1 Tl N1 88.2(3) . . ?
O1 Tl N2 103.3(3) . . ?
N1 Tl N2 80.2(2) . . ?
O2 T1 N3 100.9(3) . . ?
N2 Tl N3 80.8(3) . . ?
O2 Tl N5 115.8(3) . . ?
N2 Tl N5 149.9(3) . . ?
O1 Tl C21 27.3(3) . . ?
N1 Tl C21 114.1(3) . . ?
N3 Tl C21 127.2(3) . . ?
O3 S O4 119.5(4) . . ?
O4 S N5 111.1(4) . . ?
O4 S C23 107.0(4) . . ?
Tl O1 C21 87.5(7) . . ?
Tl N1 C1 127.7(5 . . ?)
C1 N1 C4 107.1(7) . . ?
Tl N2 C9 119.4(6) . . ?
Tl N3 C11 109.7(5) . . ?
C11 N3 C14 106.1(7) . . ?
N5 N4 C19 124.0(7) . . ?
Tl N5 S 129.1(4) . . ?
S N5 N4 117.4(5) . . ?
N1 C1 C20 127.0(8) . . ?
C1 C2 3 108.8(8) . . ?
N1 C4 C3 108.8(7) . . ?
C3 C4 C5 125.4(8) . . ?
C4 C5 C31 118.2(7) . . ?
N2 C6 C5 124.1(8) . . ?
C5 C6 C7 128.3(8) . . ?
C7 C8 C9 108.7(8) . . ?
N2 C9 C10 124.4(8) . . ?
C5 C6 C7 128.3(8) . . ?
C7 C8 C9 108.4(8) . . ?
N2 C9 C10 124.4(8) . . ?
C9 C10 C11 127.6(8) . . ?
C11 C10 C41 117.8(8) . . ?
N3 C11 C12 109.2(7) . . ?
C11 C12 C13 108.7(8) . . ?
N3 C14 C13 109.0(7) . . ?
C13 C14 C15 124.9(8) . . ?
C14 C15 C51 120.1(8) . . ?
N4 C16 C15 125.7(7) . . ?
C15 C16 C17 128.7(8) . . ?
C17 C18 C19 108.4(8) . . ?
N4 C19 C20 125.3(7) . . ?
C1 C20 C19 127.0(8) . . ?
C19 C20 C61 114.3(7) . . ?
Tl C21 O2 59.5(6) . . ?
Tl C21 C22 177.3(10) . . ?
O2 C21 C22 118.1(12) . . ?
S C23 C28 119.9(7) . . ?
C23 C24 C25 119.8(11) . . ?
C25 C26 C27 119.2(11) . . ?
C27 C26 C29 117.9(12) . . ?
C23 C28 C27 117.9(10) . . ?
C5 C31 C36 120.9(8) . . ?
C31 C32 C33 121.5(9) . . ?
C33 C34 C35 119.4(10) . . ?
C31 C36 C35 119.9(9) . . ?
C10 C41 C42 122.1(11) . . ?
C42 C41 C46 115.6(12) . . ?
C42 C43 C44 114.9(19) . . ?
C44 C45 C46 118.8(21) . . ?
C15 C51 C52 123.1(8) . . ?
C52 C51 C56 117.6(8) . . ?
C52 C53 C54 119.9(10) . . ?
C54 C55 C56 120.2(11) . . ?
C20 C61 C62 119.2(8) . . ?
C62 C61 C66 119.3(9) . . ?
C62 C63 C64 119.8(12) . . ?
C64 C65 C66 119.4(12) . . ?
Cl1 C70 Cl2 91.9(19) . . ?
Cl2 C70 Cl3 102.1(21) . . ?
C10 C41 C46 122.3(10) . . ?
C41 C42 C43 126.0(16) . . ?
C43 C44 C45 122.2(23) . . ?
C41 C46 C45 122.3(15) . . ?
C15 C51 C56 119.2(8) . . ?
C51 C52 C53 121.2(10) . . ?
C53 C54 C55 120.5(10) . . ?
C51 C56 C55 120.6(9) . . ?
C20 C61 C66 121.5(8) . . ?
C61 C62 C63 120.3(10) . . ?
C63 C64 C65 121.8(13) . . ?
C61 C66 C65 119.1(10) . . ?
Cl1 C70 Cl3 111.8(27) . . ?

loop_
_geom_bond_atom_site_label_1
_geom_bond_atom_site_label_2
_geom_bond_distance
_geom_bond_site_symmetry_2
_geom_bond_publ_flag
Tl O1 2.410(8) . ?
Tl N1 2.347(7) . ?
Tl N3 2.361(7) . ?
Tl C21 2.653(10) . ?
S O4 1.442(7) . ?
S C23 1.764(10) . ?
O2 C21 1.186(15) . ?
N1 C4 1.359(11) . ?
N2 C9 1.381(12) . ?
N3 C14 1.410(11) . ?
N4 C16 1.375(10) . ?
C1 C2 1.425(13) . ?
C2 C3 1.330(13) . ?
C4 C5 1.424(12) . ?
C5 C31 1.507(12) . ?
C7 C8 1.347(14) . ?
C9 C10 1.397(13) . ?
C10 C41 1.497(13) . ?
C12 C13 1.360(14) . ?
C14 C15 1.389(12) . ?
C15 C51 1.494(12) . ?
C17 C18 1.361(14) . ?
C19 C20 1.425(12) . ?
C21 C22 1.502(18) . ?
C23 C28 1.373(15) . ?
C25 C26 1.372(18) . ?
C26 C29 1.525(17) . ?
C31 C32 1.408(13) . ?
C32 C33 1.358(14) . ?
C34 C35 1.373(16) . ?
C41 C42 1.351(19) . ?
C42 C43 1.376(26) . ?
C44 C45 1.350(36) . ?
C51 C52 1.375(13) . ?
C52 C53 1.365(14) . ?
C54 C55 1.338(16) . ?
C61 C62 1.392(13) . ?
C62 C63 1.359(16) . ?
C64 C65 1.325(21) . ?
Cl1 C70 1.791(42) . ?
Cl3 C70 1.579(44) . ?
Tl O2 2.292(9) . ?
Tl N2 2.152(7) . ?
Tl N5 2.103(7) . ?
S O3 1.429(7) . ?
S N5 1.635(7) . ?
O1 C21 1.216(15) . ?
N1 C1 1.405(10) . ?
N2 C6 1.374(11) . ?
N3 C11 1.387(11) . ?
N4 N5 1.398(9) . ?
N4 C19 1.389(11) . ?
C1 C20 1.372(12) . ?
C3 C4 1.451(12) . ?
C5 C6 1.385(12) . ?
C6 C7 1.450(13) . ?
C8 C9 1.441(13) . ?
C10 C11 1.400(12) . ?
C11 C12 1.425(12) . ?
C13 C14 1.438(12) . ?
C15 C16 1.441(12) . ?
C16 C17 1.406(12) . ?
C18 C19 1.403(12) . ?
C20 C61 1.499(12) . ?
C23 C24 1.402(14) . ?
C24 C25 1.358(15) . ?
C26 C27 1.357(17) . ?
C27 C28 1.393(17) . ?
C31 C36 1.364(12) . ?
C33 C34 1.369(15) . ?
C35 C36 1.387(15) . ?
C41 C46 1.301(19) . ?
C43 C44 1.321(38) . ?
C45 C46 1.382(26) . ?
C51 C56 1.385(13) . ?
C53 C54 1.369(18) . ?
C55 C56 1.382(14) . ?
C61 C66 1.369(14) . ?
C63 C64 1.366(19) . ?
C65 C66 1.424(17) . ?
Cl2 C70 1.747(47) . ?
